data_4085693
loop_
_publ_author_name
'Zitz, Rainer'
'Baumgartner, Judith'
'Marschner, Christoph'

_publ_section_title
;
 Metalated Oligosilanylstibines.
;
_journal_issue 8
_journal_name_full Organometallics
_journal_page_first 1431
_journal_page_last 1439
_journal_paper_doi 10.1021/om501297h
_journal_volume 34
_journal_year 2015
_chemical_formula_sum 'C24 H68 Br Mg O2 Sb Si8'
_chemical_formula_weight 839.47
_chemical_name_systematic
;
 ?
;
_space_group_IT_number 14
_symmetry_cell_setting monoclinic
_symmetry_space_group_name_Hall '-P 2ybc'
_symmetry_space_group_name_H-M 'P 1 21/c 1'
_atom_sites_solution_hydrogens geom
_atom_sites_solution_primary direct
_atom_sites_solution_secondary difmap
_audit_creation_method SHELXL-97
_cell_angle_alpha 90.00
_cell_angle_beta 108.228(10)
_cell_angle_gamma 90.00
_cell_formula_units_Z 8
_cell_length_a 17.576(5)
_cell_length_b 12.575(4)
_cell_length_c 41.874(11)
_cell_measurement_reflns_used 17583
_cell_measurement_temperature 100(2)
_cell_measurement_theta_max 52.462
_cell_measurement_theta_min 4.649
_cell_volume 8790(4)
_computing_cell_refinement 'Bruker XSCANS'
_computing_data_collection 'Bruker XSCANS'
_computing_data_reduction 'Bruker SHELXTL'
_computing_molecular_graphics 'Bruker SHELXTL'
_computing_publication_material 'Bruker SHELXTL'
_computing_structure_refinement 'SHELXL-97 (Sheldrick, 1997)'
_computing_structure_solution 'SHELXS-97 (Sheldrick, 1990)'
_diffrn_ambient_temperature 100(2)
_diffrn_measured_fraction_theta_full 0.995
_diffrn_measured_fraction_theta_max 0.995
_diffrn_measurement_device_type 'SMART APEX'
_diffrn_measurement_method '\w scans'
_diffrn_radiation_monochromator graphite
_diffrn_radiation_source 'fine-focus sealed tube'
_diffrn_radiation_type MoK\a
_diffrn_radiation_wavelength 0.71073
_diffrn_reflns_av_R_equivalents 0.0799
_diffrn_reflns_av_sigmaI/netI 0.0618
_diffrn_reflns_limit_h_max 21
_diffrn_reflns_limit_h_min -21
_diffrn_reflns_limit_k_max 15
_diffrn_reflns_limit_k_min -15
_diffrn_reflns_limit_l_max 52
_diffrn_reflns_limit_l_min -52
_diffrn_reflns_number 67348
_diffrn_reflns_theta_full 26.34
_diffrn_reflns_theta_max 26.34
_diffrn_reflns_theta_min 1.70
_exptl_absorpt_coefficient_mu 1.788
_exptl_absorpt_correction_T_max 0.6735
_exptl_absorpt_correction_T_min 0.5654
_exptl_absorpt_correction_type multi-scan
_exptl_absorpt_process_details SADABS
_exptl_crystal_colour brown
_exptl_crystal_density_diffrn 1.269
_exptl_crystal_density_method 'not measured'
_exptl_crystal_description plates
_exptl_crystal_F_000 3504
_exptl_crystal_size_max 0.36
_exptl_crystal_size_mid 0.28
_exptl_crystal_size_min 0.24
_platon_squeeze_details
;
;
_refine_diff_density_max 1.726
_refine_diff_density_min -1.024
_refine_diff_density_rms 0.110
_refine_ls_extinction_method none
_refine_ls_goodness_of_fit_ref 1.051
_refine_ls_hydrogen_treatment constr
_refine_ls_matrix_type full
_refine_ls_number_parameters 707
_refine_ls_number_reflns 17822
_refine_ls_number_restraints 0
_refine_ls_restrained_S_all 1.051
_refine_ls_R_factor_all 0.0592
_refine_ls_R_factor_gt 0.0433
_refine_ls_shift/su_max 0.009
_refine_ls_shift/su_mean 0.000
_refine_ls_structure_factor_coef Fsqd
_refine_ls_weighting_details 'calc w=1/[\s^2^(Fo^2^)+(0.0499P)^2^+1.2797P] where P=(Fo^2^+2Fc^2^)/3'
_refine_ls_weighting_scheme calc
_refine_ls_wR_factor_gt 0.1027
_refine_ls_wR_factor_ref 0.1075
_reflns_number_gt 13892
_reflns_number_total 17822
_reflns_threshold_expression >2sigma(I)
_cod_data_source_file om501297h_si_002.cif
_cod_data_source_block 3_1006j
_cod_depositor_comments
;Adding full bibliography for 4085693--4085698.cif.

 Adding full bibliography for 4085693--4085698.cif.
;
_cod_original_sg_symbol_H-M P2(1)/c
_cod_database_code 4085693

loop_
_symmetry_equiv_pos_as_xyz
'x, y, z'
'-x, y+1/2, -z+1/2'
'-x, -y, -z'
'x, -y-1/2, z-1/2'

loop_
_atom_site_label
_atom_site_type_symbol
_atom_site_fract_x
_atom_site_fract_y
_atom_site_fract_z
_atom_site_U_iso_or_equiv
_atom_site_adp_type
_atom_site_occupancy
_atom_site_symmetry_multiplicity
_atom_site_calc_flag
_atom_site_refinement_flags
Sb1 Sb 0.786602(14) 0.861709(18) 0.872808(5) 0.01632(7) Uani 1 1 d .
Si1 Si 0.62554(6) 1.08693(8) 0.82926(2) 0.0182(2) Uani 1 1 d .
Si2 Si 0.74377(6) 1.05823(8) 0.87397(2) 0.0167(2) Uani 1 1 d .
Si3 Si 0.85537(7) 1.14290(8) 0.86581(3) 0.0225(2) Uani 1 1 d .
Si4 Si 0.72597(7) 1.12649(8) 0.92316(2) 0.0221(2) Uani 1 1 d .
Si5 Si 0.61001(6) 0.93711(8) 0.79454(2) 0.0174(2) Uani 1 1 d .
Si6 Si 0.56236(6) 0.70892(8) 0.84614(2) 0.0209(2) Uani 1 1 d .
Si7 Si 0.69832(7) 0.66661(8) 0.79251(2) 0.0208(2) Uani 1 1 d .
Si8 Si 0.66163(6) 0.78801(8) 0.82801(2) 0.0168(2) Uani 1 1 d .
C3 C 0.8624(3) 1.1186(3) 0.82267(10) 0.0344(10) Uani 1 1 d .
H3A H 0.9153 1.1406 0.8219 0.052 Uiso 1 1 calc R
H3B H 0.8209 1.1598 0.8062 0.052 Uiso 1 1 calc R
H3C H 0.8546 1.0427 0.8173 0.052 Uiso 1 1 calc R
C4 C 0.6717(3) 0.9640(3) 0.76591(9) 0.0297(10) Uani 1 1 d .
H4A H 0.6657 0.9048 0.7501 0.045 Uiso 1 1 calc R
H4B H 0.7282 0.9712 0.7793 0.045 Uiso 1 1 calc R
H4C H 0.6533 1.0299 0.7534 0.045 Uiso 1 1 calc R
C6 C 0.4835(3) 0.6507(3) 0.80919(10) 0.0329(10) Uani 1 1 d .
H6A H 0.5053 0.5886 0.8009 0.049 Uiso 1 1 calc R
H6B H 0.4667 0.7041 0.7913 0.049 Uiso 1 1 calc R
H6C H 0.4373 0.6291 0.8160 0.049 Uiso 1 1 calc R
C7 C 0.6009(2) 0.5990(3) 0.87737(9) 0.0277(9) Uani 1 1 d .
H7A H 0.6392 0.6281 0.8978 0.042 Uiso 1 1 calc R
H7B H 0.6275 0.5453 0.8676 0.042 Uiso 1 1 calc R
H7C H 0.5560 0.5663 0.8829 0.042 Uiso 1 1 calc R
C10 C 0.8205(3) 1.1100(4) 0.95941(9) 0.0372(11) Uani 1 1 d .
H10A H 0.8127 1.1395 0.9798 0.056 Uiso 1 1 calc R
H10B H 0.8644 1.1476 0.9545 0.056 Uiso 1 1 calc R
H10C H 0.8337 1.0343 0.9628 0.056 Uiso 1 1 calc R
C11 C 0.6414(3) 1.0661(3) 0.93438(9) 0.0317(10) Uani 1 1 d .
H11A H 0.6414 1.0928 0.9564 0.048 Uiso 1 1 calc R
H11B H 0.6474 0.9886 0.9353 0.048 Uiso 1 1 calc R
H11C H 0.5907 1.0851 0.9174 0.048 Uiso 1 1 calc R
C13 C 0.5025(2) 0.9169(3) 0.76782(9) 0.0291(10) Uani 1 1 d .
H13A H 0.4840 0.9795 0.7536 0.044 Uiso 1 1 calc R
H13B H 0.4690 0.9068 0.7824 0.044 Uiso 1 1 calc R
H13C H 0.4988 0.8540 0.7536 0.044 Uiso 1 1 calc R
C16 C 0.7038(3) 1.2725(3) 0.91726(11) 0.0360(11) Uani 1 1 d .
H16A H 0.6529 1.2829 0.8993 0.054 Uiso 1 1 calc R
H16B H 0.7469 1.3079 0.9111 0.054 Uiso 1 1 calc R
H16C H 0.7001 1.3029 0.9383 0.054 Uiso 1 1 calc R
C17 C 0.7019(3) 0.5247(3) 0.80760(10) 0.0335(10) Uani 1 1 d .
H17A H 0.7109 0.4769 0.7907 0.050 Uiso 1 1 calc R
H17B H 0.6509 0.5067 0.8112 0.050 Uiso 1 1 calc R
H17C H 0.7456 0.5168 0.8288 0.050 Uiso 1 1 calc R
C18 C 0.6232(2) 0.6697(3) 0.74923(9) 0.0264(9) Uani 1 1 d .
H18A H 0.6245 0.7397 0.7391 0.040 Uiso 1 1 calc R
H18B H 0.5695 0.6565 0.7508 0.040 Uiso 1 1 calc R
H18C H 0.6365 0.6147 0.7353 0.040 Uiso 1 1 calc R
C22 C 0.9485(2) 1.0878(3) 0.89638(10) 0.0336(10) Uani 1 1 d .
H22A H 0.9513 1.0111 0.8927 0.050 Uiso 1 1 calc R
H22B H 0.9477 1.1004 0.9194 0.050 Uiso 1 1 calc R
H22C H 0.9954 1.1228 0.8932 0.050 Uiso 1 1 calc R
C23 C 0.6327(3) 1.2120(3) 0.80552(9) 0.0298(10) Uani 1 1 d .
H23A H 0.5845 1.2191 0.7860 0.045 Uiso 1 1 calc R
H23B H 0.6800 1.2083 0.7980 0.045 Uiso 1 1 calc R
H23C H 0.6371 1.2737 0.8203 0.045 Uiso 1 1 calc R
C24 C 0.7986(2) 0.7016(3) 0.78918(10) 0.0339(10) Uani 1 1 d .
H24A H 0.8132 0.6506 0.7744 0.051 Uiso 1 1 calc R
H24B H 0.8385 0.6994 0.8116 0.051 Uiso 1 1 calc R
H24C H 0.7967 0.7734 0.7798 0.051 Uiso 1 1 calc R
C26 C 0.5363(2) 1.1063(3) 0.84438(9) 0.0300(10) Uani 1 1 d .
H26A H 0.5428 1.1724 0.8574 0.045 Uiso 1 1 calc R
H26B H 0.5322 1.0462 0.8586 0.045 Uiso 1 1 calc R
H26C H 0.4876 1.1105 0.8250 0.045 Uiso 1 1 calc R
C27 C 0.5151(2) 0.8097(3) 0.86657(10) 0.0328(10) Uani 1 1 d .
H27A H 0.4726 0.7759 0.8735 0.049 Uiso 1 1 calc R
H27B H 0.4923 0.8670 0.8506 0.049 Uiso 1 1 calc R
H27C H 0.5557 0.8390 0.8863 0.049 Uiso 1 1 calc R
C35 C 0.8577(3) 1.2905(3) 0.87216(12) 0.0422(12) Uani 1 1 d .
H35A H 0.8608 1.3062 0.8955 0.063 Uiso 1 1 calc R
H35B H 0.8088 1.3221 0.8569 0.063 Uiso 1 1 calc R
H35C H 0.9045 1.3203 0.8675 0.063 Uiso 1 1 calc R
Sb2 Sb 0.297632(14) 0.641587(18) 0.871684(5) 0.01629(7) Uani 1 1 d .
Si9 Si 0.25419(6) 0.44468(8) 0.86854(2) 0.0198(2) Uani 1 1 d .
Si10 Si 0.15059(7) 0.42509(9) 0.81748(3) 0.0260(3) Uani 1 1 d .
Si11 Si 0.35647(7) 0.33193(8) 0.86336(3) 0.0233(2) Uani 1 1 d .
Si12 Si 0.21878(7) 0.38905(9) 0.91522(3) 0.0251(2) Uani 1 1 d .
Si13 Si 0.07933(7) 0.58372(9) 0.80830(3) 0.0251(2) Uani 1 1 d .
Si14 Si 0.21620(7) 0.80327(9) 0.79047(2) 0.0236(2) Uani 1 1 d .
Si15 Si 0.16862(6) 0.72312(8) 0.83090(2) 0.0180(2) Uani 1 1 d .
Si16 Si 0.08984(7) 0.84917(9) 0.84737(3) 0.0272(3) Uani 1 1 d .
C2 C -0.0067(2) 0.8638(3) 0.81237(12) 0.0386(11) Uani 1 1 d .
H2A H -0.0268 0.7934 0.8037 0.058 Uiso 1 1 calc R
H2B H 0.0023 0.9063 0.7943 0.058 Uiso 1 1 calc R
H2C H -0.0462 0.8995 0.8208 0.058 Uiso 1 1 calc R
C9 C 0.1965(3) 0.2420(3) 0.91299(12) 0.0440(12) Uani 1 1 d .
H9A H 0.2431 0.2027 0.9111 0.066 Uiso 1 1 calc R
H9B H 0.1500 0.2272 0.8933 0.066 Uiso 1 1 calc R
H9C H 0.1850 0.2197 0.9334 0.066 Uiso 1 1 calc R
C28 C 0.4097(3) 0.3902(3) 0.83532(11) 0.0351(10) Uani 1 1 d .
H28A H 0.4387 0.4542 0.8458 0.053 Uiso 1 1 calc R
H28B H 0.3706 0.4090 0.8137 0.053 Uiso 1 1 calc R
H28C H 0.4477 0.3381 0.8318 0.053 Uiso 1 1 calc R
C29 C 0.2980(3) 0.8991(4) 0.81138(11) 0.0401(11) Uani 1 1 d .
H29A H 0.3223 0.9260 0.7949 0.060 Uiso 1 1 calc R
H29B H 0.3389 0.8629 0.8296 0.060 Uiso 1 1 calc R
H29C H 0.2757 0.9586 0.8207 0.060 Uiso 1 1 calc R
C30 C 0.3129(3) 0.1999(3) 0.84577(11) 0.0385(11) Uani 1 1 d .
H30A H 0.2766 0.2097 0.8228 0.058 Uiso 1 1 calc R
H30B H 0.2831 0.1698 0.8599 0.058 Uiso 1 1 calc R
H30C H 0.3562 0.1513 0.8454 0.058 Uiso 1 1 calc R
C31 C 0.0247(3) 0.6078(3) 0.76219(9) 0.0352(11) Uani 1 1 d .
H31A H -0.0120 0.5486 0.7532 0.053 Uiso 1 1 calc R
H31B H 0.0637 0.6130 0.7499 0.053 Uiso 1 1 calc R
H31C H -0.0058 0.6742 0.7596 0.053 Uiso 1 1 calc R
C34 C 0.2590(3) 0.6974(4) 0.76967(10) 0.0395(11) Uani 1 1 d .
H34A H 0.2880 0.7306 0.7557 0.059 Uiso 1 1 calc R
H34B H 0.2155 0.6532 0.7555 0.059 Uiso 1 1 calc R
H34C H 0.2959 0.6529 0.7869 0.059 Uiso 1 1 calc R
C38 C 0.3055(2) 0.4084(3) 0.95437(9) 0.0319(10) Uani 1 1 d .
H38A H 0.3218 0.4832 0.9563 0.048 Uiso 1 1 calc R
H38B H 0.3505 0.3639 0.9533 0.048 Uiso 1 1 calc R
H38C H 0.2897 0.3881 0.9740 0.048 Uiso 1 1 calc R
C39 C 0.1298(2) 0.4618(3) 0.91915(10) 0.0341(10) Uani 1 1 d .
H39A H 0.1242 0.4480 0.9413 0.051 Uiso 1 1 calc R
H39B H 0.0816 0.4374 0.9017 0.051 Uiso 1 1 calc R
H39C H 0.1368 0.5382 0.9165 0.051 Uiso 1 1 calc R
C40 C 0.0013(2) 0.5683(3) 0.83024(11) 0.0363(10) Uani 1 1 d .
H40A H -0.0322 0.6323 0.8266 0.054 Uiso 1 1 calc R
H40B H 0.0278 0.5582 0.8544 0.054 Uiso 1 1 calc R
H40C H -0.0323 0.5063 0.8211 0.054 Uiso 1 1 calc R
C41 C 0.0840(3) 0.3098(3) 0.81949(12) 0.0452(12) Uani 1 1 d .
H41A H 0.0431 0.3006 0.7976 0.068 Uiso 1 1 calc R
H41B H 0.0580 0.3238 0.8366 0.068 Uiso 1 1 calc R
H41C H 0.1162 0.2449 0.8253 0.068 Uiso 1 1 calc R
C42 C 0.4346(3) 0.3005(4) 0.90424(11) 0.0558(15) Uani 1 1 d .
H42A H 0.4736 0.2506 0.9003 0.084 Uiso 1 1 calc R
H42B H 0.4092 0.2683 0.9196 0.084 Uiso 1 1 calc R
H42C H 0.4621 0.3661 0.9142 0.084 Uiso 1 1 calc R
C43 C 0.1902(3) 0.4022(4) 0.78088(10) 0.0419(12) Uani 1 1 d .
H43A H 0.2209 0.3357 0.7844 0.063 Uiso 1 1 calc R
H43B H 0.2251 0.4615 0.7793 0.063 Uiso 1 1 calc R
H43C H 0.1453 0.3975 0.7600 0.063 Uiso 1 1 calc R
C44 C 0.1376(3) 0.8750(4) 0.75687(11) 0.0443(12) Uani 1 1 d .
H44A H 0.1158 0.9332 0.7669 0.066 Uiso 1 1 calc R
H44B H 0.0944 0.8255 0.7457 0.066 Uiso 1 1 calc R
H44C H 0.1612 0.9040 0.7404 0.066 Uiso 1 1 calc R
C45 C 0.1337(3) 0.9866(3) 0.85357(11) 0.0417(11) Uani 1 1 d .
H45A H 0.0936 1.0372 0.8561 0.063 Uiso 1 1 calc R
H45B H 0.1501 1.0064 0.8340 0.063 Uiso 1 1 calc R
H45C H 0.1805 0.9880 0.8738 0.063 Uiso 1 1 calc R
C46 C 0.0700(3) 0.8069(4) 0.88688(11) 0.0437(12) Uani 1 1 d .
H46A H 0.0433 0.8647 0.8949 0.066 Uiso 1 1 calc R
H46B H 0.1208 0.7900 0.9041 0.066 Uiso 1 1 calc R
H46C H 0.0355 0.7438 0.8823 0.066 Uiso 1 1 calc R
Br1 Br 0.71061(2) 0.79125(3) 0.971400(9) 0.02706(10) Uani 1 1 d .
Mg1 Mg 0.79499(7) 0.77621(9) 0.93506(3) 0.0174(3) Uani 1 1 d .
O1 O 0.81171(15) 0.61685(19) 0.93134(6) 0.0204(6) Uani 1 1 d .
O2 O 0.90518(15) 0.8162(2) 0.96745(6) 0.0220(6) Uani 1 1 d .
C1 C 0.7979(2) 0.5407(3) 0.95502(9) 0.0246(9) Uani 1 1 d .
H1A H 0.7507 0.4966 0.9434 0.029 Uiso 1 1 calc R
H1B H 0.7854 0.5797 0.9733 0.029 Uiso 1 1 calc R
C5 C 0.9733(2) 0.8251(4) 0.95483(9) 0.0309(10) Uani 1 1 d .
H5A H 0.9995 0.8948 0.9616 0.037 Uiso 1 1 calc R
H5B H 0.9539 0.8224 0.9300 0.037 Uiso 1 1 calc R
C8 C 0.9248(3) 0.8394(3) 1.00311(8) 0.0292(10) Uani 1 1 d .
H8A H 0.8832 0.8866 1.0068 0.035 Uiso 1 1 calc R
H8B H 0.9766 0.8777 1.0108 0.035 Uiso 1 1 calc R
C15 C 0.8137(2) 0.5702(3) 0.89981(9) 0.0237(9) Uani 1 1 d .
H15A H 0.7771 0.6102 0.8808 0.028 Uiso 1 1 calc R
H15B H 0.7944 0.4958 0.8984 0.028 Uiso 1 1 calc R
C19 C 0.8688(2) 0.4689(3) 0.97016(10) 0.0329(10) Uani 1 1 d .
H19A H 0.8823 0.4313 0.9522 0.049 Uiso 1 1 calc R
H19B H 0.8554 0.4172 0.9851 0.049 Uiso 1 1 calc R
H19C H 0.9147 0.5117 0.9831 0.049 Uiso 1 1 calc R
C20 C 1.0332(3) 0.7391(4) 0.96764(10) 0.0367(11) Uani 1 1 d .
H20A H 1.0568 0.7459 0.9921 0.055 Uiso 1 1 calc R
H20B H 1.0755 0.7451 0.9571 0.055 Uiso 1 1 calc R
H20C H 1.0069 0.6698 0.9622 0.055 Uiso 1 1 calc R
C21 C 0.9306(3) 0.7393(3) 1.02379(10) 0.0375(11) Uani 1 1 d .
H21A H 0.8792 0.7015 1.0164 0.056 Uiso 1 1 calc R
H21B H 0.9433 0.7583 1.0476 0.056 Uiso 1 1 calc R
H21C H 0.9728 0.6934 1.0208 0.056 Uiso 1 1 calc R
C25 C 0.8970(2) 0.5718(3) 0.89688(10) 0.0303(10) Uani 1 1 d .
H25A H 0.9160 0.6454 0.8980 0.045 Uiso 1 1 calc R
H25B H 0.8962 0.5402 0.8754 0.045 Uiso 1 1 calc R
H25C H 0.9331 0.5308 0.9154 0.045 Uiso 1 1 calc R
Br2 Br 0.25495(3) 0.68539(3) 0.979525(9) 0.02885(11) Uani 1 1 d .
Mg2 Mg 0.32000(8) 0.71838(10) 0.93663(3) 0.0198(3) Uani 1 1 d .
O3 O 0.32193(16) 0.88061(19) 0.93590(6) 0.0233(6) Uani 1 1 d .
O4 O 0.43863(15) 0.6951(2) 0.96234(6) 0.0234(6) Uani 1 1 d .
C12 C 0.3404(3) 0.9402(3) 0.90981(9) 0.0294(10) Uani 1 1 d .
H12A H 0.3104 1.0081 0.9062 0.035 Uiso 1 1 calc R
H12B H 0.3223 0.8993 0.8886 0.035 Uiso 1 1 calc R
C14 C 0.3127(3) 0.9485(3) 0.96288(10) 0.0321(10) Uani 1 1 d .
H14A H 0.3454 1.0136 0.9645 0.038 Uiso 1 1 calc R
H14B H 0.3325 0.9103 0.9846 0.038 Uiso 1 1 calc R
C32 C 0.4977(2) 0.6604(3) 0.94686(9) 0.0253(9) Uani 1 1 d .
H32A H 0.5419 0.7129 0.9520 0.030 Uiso 1 1 calc R
H32B H 0.4725 0.6585 0.9222 0.030 Uiso 1 1 calc R
C33 C 0.4720(2) 0.7203(3) 0.99796(9) 0.0285(9) Uani 1 1 d .
H33A H 0.5079 0.6618 1.0094 0.034 Uiso 1 1 calc R
H33B H 0.4279 0.7253 1.0079 0.034 Uiso 1 1 calc R
C36 C 0.4279(3) 0.9636(4) 0.91798(11) 0.0407(11) Uani 1 1 d .
H36A H 0.4457 1.0064 0.9385 0.061 Uiso 1 1 calc R
H36B H 0.4372 1.0030 0.8994 0.061 Uiso 1 1 calc R
H36C H 0.4579 0.8967 0.9214 0.061 Uiso 1 1 calc R
C37 C 0.5182(3) 0.8229(3) 1.00401(10) 0.0390(11) Uani 1 1 d .
H37A H 0.5672 0.8142 0.9978 0.059 Uiso 1 1 calc R
H37B H 0.5323 0.8419 1.0278 0.059 Uiso 1 1 calc R
H37C H 0.4852 0.8793 0.9903 0.059 Uiso 1 1 calc R
C47 C 0.2270(3) 0.9789(3) 0.95654(10) 0.0354(11) Uani 1 1 d .
H47A H 0.2073 1.0168 0.9350 0.053 Uiso 1 1 calc R
H47B H 0.2226 1.0253 0.9747 0.053 Uiso 1 1 calc R
H47C H 0.1948 0.9147 0.9557 0.053 Uiso 1 1 calc R
C48 C 0.5314(3) 0.5534(4) 0.95866(11) 0.0479(13) Uani 1 1 d .
H48A H 0.5616 0.5567 0.9827 0.072 Uiso 1 1 calc R
H48B H 0.5670 0.5311 0.9460 0.072 Uiso 1 1 calc R
H48C H 0.4876 0.5020 0.9551 0.072 Uiso 1 1 calc R

loop_
_atom_site_aniso_label
_atom_site_aniso_U_11
_atom_site_aniso_U_22
_atom_site_aniso_U_33
_atom_site_aniso_U_23
_atom_site_aniso_U_13
_atom_site_aniso_U_12
Sb1 0.01946(14) 0.01486(13) 0.01285(11) 0.00007(9) 0.00248(10) 0.00015(10)
Si1 0.0227(6) 0.0175(5) 0.0122(4) 0.0008(4) 0.0024(4) 0.0033(4)
Si2 0.0210(6) 0.0152(5) 0.0126(4) -0.0011(4) 0.0032(4) 0.0001(4)
Si3 0.0261(6) 0.0176(5) 0.0243(5) -0.0003(4) 0.0086(5) -0.0010(5)
Si4 0.0303(6) 0.0202(6) 0.0151(5) -0.0038(4) 0.0060(4) 0.0003(5)
Si5 0.0217(6) 0.0178(5) 0.0107(4) 0.0010(4) 0.0022(4) 0.0003(4)
Si6 0.0223(6) 0.0227(6) 0.0169(5) 0.0024(4) 0.0049(4) -0.0037(5)
Si7 0.0266(6) 0.0184(5) 0.0155(5) -0.0023(4) 0.0041(4) 0.0007(5)
Si8 0.0207(6) 0.0154(5) 0.0134(4) -0.0005(4) 0.0041(4) -0.0010(4)
C3 0.039(3) 0.043(3) 0.025(2) 0.0027(19) 0.0157(19) 0.003(2)
C4 0.046(3) 0.028(2) 0.0201(19) -0.0003(17) 0.0175(19) -0.008(2)
C6 0.032(2) 0.036(2) 0.024(2) 0.0058(18) -0.0004(18) -0.014(2)
C7 0.026(2) 0.031(2) 0.0213(19) 0.0052(17) 0.0015(17) -0.0030(19)
C10 0.037(3) 0.050(3) 0.019(2) -0.0096(19) 0.0007(18) 0.005(2)
C11 0.043(3) 0.034(2) 0.0201(19) -0.0016(17) 0.0129(19) 0.001(2)
C13 0.031(2) 0.027(2) 0.0207(19) 0.0013(17) -0.0043(17) 0.0037(19)
C16 0.059(3) 0.018(2) 0.039(2) -0.0053(18) 0.026(2) -0.001(2)
C17 0.050(3) 0.023(2) 0.025(2) -0.0042(17) 0.009(2) 0.003(2)
C18 0.039(3) 0.021(2) 0.0169(18) -0.0049(15) 0.0053(17) -0.0036(18)
C22 0.024(2) 0.041(3) 0.032(2) -0.002(2) 0.0035(18) -0.007(2)
C23 0.041(3) 0.021(2) 0.026(2) 0.0046(17) 0.0087(19) 0.0021(19)
C24 0.029(2) 0.042(3) 0.034(2) -0.007(2) 0.0132(19) 0.003(2)
C26 0.030(2) 0.033(2) 0.025(2) -0.0049(18) 0.0063(18) 0.007(2)
C27 0.027(2) 0.038(3) 0.038(2) 0.003(2) 0.017(2) 0.001(2)
C35 0.051(3) 0.024(2) 0.061(3) -0.003(2) 0.030(3) -0.006(2)
Sb2 0.01935(14) 0.01622(13) 0.01213(11) -0.00080(9) 0.00322(10) -0.00035(10)
Si9 0.0263(6) 0.0156(5) 0.0151(5) 0.0001(4) 0.0029(4) -0.0005(4)
Si10 0.0297(6) 0.0221(6) 0.0208(5) -0.0036(4) 0.0001(5) -0.0010(5)
Si11 0.0297(6) 0.0204(6) 0.0188(5) -0.0007(4) 0.0062(5) 0.0013(5)
Si12 0.0353(7) 0.0192(5) 0.0230(5) 0.0036(4) 0.0124(5) 0.0001(5)
Si13 0.0245(6) 0.0249(6) 0.0217(5) 0.0011(4) 0.0011(5) -0.0010(5)
Si14 0.0238(6) 0.0310(6) 0.0162(5) 0.0031(4) 0.0063(4) 0.0014(5)
Si15 0.0193(6) 0.0174(5) 0.0171(5) 0.0014(4) 0.0051(4) 0.0009(4)
Si16 0.0296(7) 0.0274(6) 0.0283(6) 0.0036(5) 0.0144(5) 0.0088(5)
C2 0.026(2) 0.035(3) 0.054(3) 0.006(2) 0.011(2) 0.007(2)
C9 0.068(4) 0.023(2) 0.051(3) 0.006(2) 0.033(3) -0.004(2)
C28 0.041(3) 0.029(2) 0.040(2) 0.0012(19) 0.020(2) 0.002(2)
C29 0.043(3) 0.041(3) 0.039(2) 0.005(2) 0.016(2) -0.009(2)
C30 0.047(3) 0.022(2) 0.052(3) -0.003(2) 0.024(2) 0.004(2)
C31 0.038(3) 0.035(2) 0.023(2) 0.0017(18) -0.0046(19) -0.005(2)
C34 0.041(3) 0.054(3) 0.028(2) 0.000(2) 0.017(2) 0.007(2)
C38 0.044(3) 0.036(2) 0.0158(18) 0.0028(17) 0.0085(18) 0.014(2)
C39 0.036(3) 0.035(2) 0.034(2) 0.0055(19) 0.015(2) 0.000(2)
C40 0.029(2) 0.034(2) 0.048(3) 0.008(2) 0.014(2) 0.002(2)
C41 0.041(3) 0.030(3) 0.052(3) -0.002(2) -0.004(2) -0.003(2)
C42 0.047(3) 0.081(4) 0.031(2) -0.007(3) 0.000(2) 0.032(3)
C43 0.049(3) 0.055(3) 0.020(2) -0.005(2) 0.008(2) 0.012(3)
C44 0.039(3) 0.053(3) 0.039(3) 0.025(2) 0.009(2) 0.011(2)
C45 0.047(3) 0.031(3) 0.048(3) -0.007(2) 0.014(2) 0.003(2)
C46 0.058(3) 0.039(3) 0.046(3) 0.000(2) 0.033(3) 0.010(2)
Br1 0.0282(2) 0.0310(2) 0.02485(19) 0.00166(17) 0.01255(17) 0.00236(18)
Mg1 0.0189(7) 0.0177(6) 0.0144(6) 0.0005(5) 0.0035(5) -0.0005(5)
O1 0.0292(15) 0.0168(13) 0.0164(12) 0.0005(10) 0.0089(11) -0.0005(11)
O2 0.0211(14) 0.0306(15) 0.0120(11) -0.0036(11) 0.0019(10) -0.0019(12)
C1 0.033(2) 0.022(2) 0.0202(18) 0.0069(16) 0.0116(17) 0.0006(18)
C5 0.024(2) 0.047(3) 0.0213(19) 0.0027(19) 0.0058(17) -0.003(2)
C8 0.030(2) 0.041(2) 0.0122(17) -0.0080(17) 0.0001(16) -0.003(2)
C15 0.033(2) 0.021(2) 0.0162(17) -0.0016(15) 0.0071(16) 0.0001(18)
C19 0.041(3) 0.027(2) 0.028(2) 0.0106(18) 0.0074(19) 0.003(2)
C20 0.031(3) 0.051(3) 0.027(2) 0.002(2) 0.0068(19) 0.004(2)
C21 0.045(3) 0.045(3) 0.022(2) 0.0008(19) 0.0089(19) -0.008(2)
C25 0.035(3) 0.027(2) 0.031(2) -0.0019(18) 0.0134(19) -0.0008(19)
Br2 0.0354(3) 0.0317(2) 0.02439(19) -0.00198(17) 0.01640(18) -0.00330(19)
Mg2 0.0240(7) 0.0198(6) 0.0158(6) -0.0019(5) 0.0068(5) -0.0014(5)
O3 0.0340(16) 0.0185(14) 0.0202(13) -0.0031(10) 0.0123(12) -0.0007(12)
O4 0.0220(15) 0.0342(16) 0.0132(12) -0.0044(11) 0.0044(11) -0.0020(12)
C12 0.049(3) 0.022(2) 0.0224(19) 0.0003(16) 0.0194(19) -0.002(2)
C14 0.047(3) 0.027(2) 0.026(2) -0.0069(17) 0.016(2) -0.002(2)
C32 0.024(2) 0.031(2) 0.0219(19) -0.0032(16) 0.0088(17) -0.0028(18)
C33 0.030(2) 0.037(2) 0.0133(17) -0.0028(17) 0.0000(16) -0.002(2)
C36 0.054(3) 0.036(3) 0.041(3) -0.004(2) 0.027(2) -0.006(2)
C37 0.042(3) 0.041(3) 0.028(2) -0.007(2) 0.002(2) -0.006(2)
C47 0.051(3) 0.029(2) 0.033(2) -0.0022(18) 0.024(2) 0.006(2)
C48 0.063(3) 0.046(3) 0.039(3) 0.005(2) 0.021(2) 0.023(3)

loop_
_atom_type_symbol
_atom_type_description
_atom_type_scat_dispersion_real
_atom_type_scat_dispersion_imag
_atom_type_scat_source
C C 0.0033 0.0016 'International Tables Vol C Tables 4.2.6.8 and 6.1.1.4'
H H 0.0000 0.0000 'International Tables Vol C Tables 4.2.6.8 and 6.1.1.4'
Br Br -0.2901 2.4595 'International Tables Vol C Tables 4.2.6.8 and 6.1.1.4'
Mg Mg 0.0486 0.0363 'International Tables Vol C Tables 4.2.6.8 and 6.1.1.4'
O O 0.0106 0.0060 'International Tables Vol C Tables 4.2.6.8 and 6.1.1.4'
Sb Sb -0.5866 1.5461 'International Tables Vol C Tables 4.2.6.8 and 6.1.1.4'
Si Si 0.0817 0.0704 'International Tables Vol C Tables 4.2.6.8 and 6.1.1.4'

loop_
_geom_angle_atom_site_label_1
_geom_angle_atom_site_label_2
_geom_angle_atom_site_label_3
_geom_angle
Si8 Sb1 Si2 99.82(3)
Si8 Sb1 Mg1 109.08(4)
Si2 Sb1 Mg1 106.38(3)
C26 Si1 C23 105.60(19)
C26 Si1 Si5 111.44(14)
C23 Si1 Si5 110.97(13)
C26 Si1 Si2 111.96(13)
C23 Si1 Si2 111.12(14)
Si5 Si1 Si2 105.86(5)
Si4 Si2 Si3 108.02(5)
Si4 Si2 Si1 108.46(6)
Si3 Si2 Si1 112.65(6)
Si4 Si2 Sb1 119.10(5)
Si3 Si2 Sb1 99.73(5)
Si1 Si2 Sb1 108.76(4)
C22 Si3 C35 107.2(2)
C22 Si3 C3 106.99(19)
C35 Si3 C3 107.1(2)
C22 Si3 Si2 108.96(14)
C35 Si3 Si2 114.22(16)
C3 Si3 Si2 112.10(15)
C11 Si4 C16 106.5(2)
C11 Si4 C10 109.06(19)
C16 Si4 C10 108.0(2)
C11 Si4 Si2 114.26(13)
C16 Si4 Si2 108.80(14)
C10 Si4 Si2 110.03(14)
C4 Si5 C13 108.40(18)
C4 Si5 Si1 105.82(13)
C13 Si5 Si1 112.13(13)
C4 Si5 Si8 109.37(14)
C13 Si5 Si8 112.01(13)
Si1 Si5 Si8 108.89(5)
C27 Si6 C6 108.9(2)
C27 Si6 C7 107.22(18)
C6 Si6 C7 107.46(18)
C27 Si6 Si8 110.22(14)
C6 Si6 Si8 109.46(14)
C7 Si6 Si8 113.41(14)
C24 Si7 C18 108.56(19)
C24 Si7 C17 108.4(2)
C18 Si7 C17 106.40(18)
C24 Si7 Si8 110.23(14)
C18 Si7 Si8 110.27(13)
C17 Si7 Si8 112.85(13)
Si6 Si8 Si5 110.26(6)
Si6 Si8 Si7 108.01(6)
Si5 Si8 Si7 105.77(5)
Si6 Si8 Sb1 118.11(5)
Si5 Si8 Sb1 103.30(5)
Si7 Si8 Sb1 110.69(5)
Si9 Sb2 Si15 99.34(4)
Si9 Sb2 Mg2 109.29(3)
Si15 Sb2 Mg2 109.45(4)
Si12 Si9 Si10 113.38(6)
Si12 Si9 Si11 107.93(6)
Si10 Si9 Si11 104.49(6)
Si12 Si9 Sb2 113.35(5)
Si10 Si9 Sb2 106.25(5)
Si11 Si9 Sb2 111.12(5)
C41 Si10 C43 108.1(2)
C41 Si10 Si13 111.00(16)
C43 Si10 Si13 108.22(15)
C41 Si10 Si9 110.86(15)
C43 Si10 Si9 112.09(15)
Si13 Si10 Si9 106.56(6)
C28 Si11 C42 106.8(2)
C28 Si11 C30 108.9(2)
C42 Si11 C30 105.3(2)
C28 Si11 Si9 111.67(14)
C42 Si11 Si9 113.98(16)
C30 Si11 Si9 109.81(15)
C39 Si12 C38 109.57(19)
C39 Si12 C9 108.6(2)
C38 Si12 C9 105.7(2)
C39 Si12 Si9 112.19(13)
C38 Si12 Si9 109.67(14)
C9 Si12 Si9 110.95(15)
C40 Si13 C31 107.4(2)
C40 Si13 Si10 105.53(14)
C31 Si13 Si10 112.41(15)
C40 Si13 Si15 112.17(15)
C31 Si13 Si15 110.74(14)
Si10 Si13 Si15 108.48(6)
C44 Si14 C29 108.7(2)
C44 Si14 C34 107.7(2)
C29 Si14 C34 108.3(2)
C44 Si14 Si15 113.93(16)
C29 Si14 Si15 109.61(14)
C34 Si14 Si15 108.47(15)
Si14 Si15 Si16 107.41(6)
Si14 Si15 Si13 112.07(6)
Si16 Si15 Si13 103.99(6)
Si14 Si15 Sb2 102.16(5)
Si16 Si15 Sb2 123.37(5)
Si13 Si15 Sb2 107.93(5)
C46 Si16 C2 110.2(2)
C46 Si16 C45 108.7(2)
C2 Si16 C45 104.5(2)
C46 Si16 Si15 110.99(15)
C2 Si16 Si15 108.07(15)
C45 Si16 Si15 114.08(15)
O1 Mg1 O2 99.37(11)
O1 Mg1 Br1 104.71(8)
O2 Mg1 Br1 101.59(8)
O1 Mg1 Sb1 105.97(8)
O2 Mg1 Sb1 106.71(8)
Br1 Mg1 Sb1 133.62(5)
C1 O1 C15 114.2(3)
C1 O1 Mg1 122.5(2)
C15 O1 Mg1 120.7(2)
C8 O2 C5 113.5(3)
C8 O2 Mg1 127.0(2)
C5 O2 Mg1 119.5(2)
O1 C1 C19 112.9(3)
O2 C5 C20 112.5(3)
O2 C8 C21 111.9(3)
O1 C15 C25 111.6(3)
O3 Mg2 O4 97.57(12)
O3 Mg2 Br2 101.20(8)
O4 Mg2 Br2 102.87(8)
O3 Mg2 Sb2 109.19(8)
O4 Mg2 Sb2 105.81(8)
Br2 Mg2 Sb2 134.40(5)
C12 O3 C14 112.7(3)
C12 O3 Mg2 122.6(2)
C14 O3 Mg2 124.4(2)
C32 O4 C33 114.0(3)
C32 O4 Mg2 124.1(2)
C33 O4 Mg2 121.7(2)
O3 C12 C36 112.8(3)
O3 C14 C47 111.1(3)
O4 C32 C48 112.9(3)
O4 C33 C37 112.5(3)

loop_
_geom_bond_atom_site_label_1
_geom_bond_atom_site_label_2
_geom_bond_distance
Sb1 Si8 2.5739(11)
Sb1 Si2 2.5883(12)
Sb1 Mg1 2.7806(13)
Si1 C26 1.882(4)
Si1 C23 1.886(4)
Si1 Si5 2.3428(15)
Si1 Si2 2.3495(14)
Si2 Si4 2.3409(14)
Si2 Si3 2.3488(16)
Si3 C22 1.867(4)
Si3 C35 1.873(4)
Si3 C3 1.874(4)
Si4 C11 1.856(4)
Si4 C16 1.877(4)
Si4 C10 1.879(4)
Si5 C4 1.881(4)
Si5 C13 1.887(4)
Si5 Si8 2.3467(14)
Si6 C27 1.863(4)
Si6 C6 1.873(4)
Si6 C7 1.878(4)
Si6 Si8 2.3321(15)
Si7 C24 1.863(4)
Si7 C18 1.879(4)
Si7 C17 1.887(4)
Si7 Si8 2.3569(15)
Sb2 Si9 2.5823(13)
Sb2 Si15 2.5859(12)
Sb2 Mg2 2.7953(13)
Si9 Si12 2.3365(15)
Si9 Si10 2.3478(15)
Si9 Si11 2.3522(16)
Si10 C41 1.882(5)
Si10 C43 1.894(4)
Si10 Si13 2.3226(17)
Si11 C28 1.865(4)
Si11 C42 1.872(4)
Si11 C30 1.880(4)
Si12 C39 1.863(4)
Si12 C38 1.873(4)
Si12 C9 1.886(4)
Si13 C40 1.884(4)
Si13 C31 1.892(4)
Si13 Si15 2.3457(16)
Si14 C44 1.868(4)
Si14 C29 1.871(5)
Si14 C34 1.873(4)
Si14 Si15 2.3381(15)
Si15 Si16 2.3457(15)
Si16 C46 1.872(4)
Si16 C2 1.873(4)
Si16 C45 1.877(4)
Br1 Mg1 2.4418(13)
Mg1 O1 2.038(3)
Mg1 O2 2.049(3)
O1 C1 1.452(4)
O1 C15 1.455(4)
O2 C8 1.453(4)
O2 C5 1.456(4)
C1 C19 1.509(5)
C5 C20 1.487(6)
C8 C21 1.513(6)
C15 C25 1.508(5)
Br2 Mg2 2.4475(13)
Mg2 O3 2.041(3)
Mg2 O4 2.046(3)
O3 C12 1.443(4)
O3 C14 1.465(4)
O4 C32 1.452(4)
O4 C33 1.457(4)
C12 C36 1.496(6)
C14 C47 1.496(6)
C32 C48 1.491(5)
C33 C37 1.502(6)

loop_
_geom_torsion_atom_site_label_1
_geom_torsion_atom_site_label_2
_geom_torsion_atom_site_label_3
_geom_torsion_atom_site_label_4
_geom_torsion
C26 Si1 Si2 Si4 -21.79(15)
C23 Si1 Si2 Si4 96.03(15)
Si5 Si1 Si2 Si4 -143.40(5)
C26 Si1 Si2 Si3 -141.30(15)
C23 Si1 Si2 Si3 -23.48(15)
Si5 Si1 Si2 Si3 97.09(6)
C26 Si1 Si2 Sb1 109.13(15)
C23 Si1 Si2 Sb1 -133.06(14)
Si5 Si1 Si2 Sb1 -12.49(6)
Si8 Sb1 Si2 Si4 115.59(6)
Mg1 Sb1 Si2 Si4 2.22(6)
Si8 Sb1 Si2 Si3 -127.37(4)
Mg1 Sb1 Si2 Si3 119.26(5)
Si8 Sb1 Si2 Si1 -9.28(5)
Mg1 Sb1 Si2 Si1 -122.65(5)
Si4 Si2 Si3 C22 74.68(16)
Si1 Si2 Si3 C22 -165.55(15)
Sb1 Si2 Si3 C22 -50.40(15)
Si4 Si2 Si3 C35 -45.11(18)
Si1 Si2 Si3 C35 74.66(18)
Sb1 Si2 Si3 C35 -170.19(17)
Si4 Si2 Si3 C3 -167.10(15)
Si1 Si2 Si3 C3 -47.33(16)
Sb1 Si2 Si3 C3 67.82(15)
Si3 Si2 Si4 C11 -178.55(15)
Si1 Si2 Si4 C11 59.08(16)
Sb1 Si2 Si4 C11 -65.94(16)
Si3 Si2 Si4 C16 62.63(17)
Si1 Si2 Si4 C16 -59.74(17)
Sb1 Si2 Si4 C16 175.24(16)
Si3 Si2 Si4 C10 -55.48(17)
Si1 Si2 Si4 C10 -177.86(17)
Sb1 Si2 Si4 C10 57.12(17)
C26 Si1 Si5 C4 153.09(19)
C23 Si1 Si5 C4 35.7(2)
Si2 Si1 Si5 C4 -84.96(15)
C26 Si1 Si5 C13 35.1(2)
C23 Si1 Si5 C13 -82.3(2)
Si2 Si1 Si5 C13 157.04(14)
C26 Si1 Si5 Si8 -89.44(14)
C23 Si1 Si5 Si8 153.18(15)
Si2 Si1 Si5 Si8 32.51(7)
C27 Si6 Si8 Si5 -52.71(15)
C6 Si6 Si8 Si5 67.08(16)
C7 Si6 Si8 Si5 -172.94(14)
C27 Si6 Si8 Si7 -167.85(14)
C6 Si6 Si8 Si7 -48.05(16)
C7 Si6 Si8 Si7 71.93(15)
C27 Si6 Si8 Sb1 65.65(15)
C6 Si6 Si8 Sb1 -174.56(15)
C7 Si6 Si8 Sb1 -54.57(15)
C4 Si5 Si8 Si6 -155.92(14)
C13 Si5 Si8 Si6 -35.72(15)
Si1 Si5 Si8 Si6 88.88(6)
C4 Si5 Si8 Si7 -39.39(14)
C13 Si5 Si8 Si7 80.82(15)
Si1 Si5 Si8 Si7 -154.58(6)
C4 Si5 Si8 Sb1 76.98(14)
C13 Si5 Si8 Sb1 -162.82(14)
Si1 Si5 Si8 Sb1 -38.22(6)
C24 Si7 Si8 Si6 -160.20(15)
C18 Si7 Si8 Si6 79.96(15)
C17 Si7 Si8 Si6 -38.87(16)
C24 Si7 Si8 Si5 81.76(15)
C18 Si7 Si8 Si5 -38.09(15)
C17 Si7 Si8 Si5 -156.92(15)
C24 Si7 Si8 Sb1 -29.48(15)
C18 Si7 Si8 Sb1 -149.32(14)
C17 Si7 Si8 Sb1 91.85(16)
Si2 Sb1 Si8 Si6 -94.56(6)
Mg1 Sb1 Si8 Si6 16.71(6)
Si2 Sb1 Si8 Si5 27.42(5)
Mg1 Sb1 Si8 Si5 138.68(4)
Si2 Sb1 Si8 Si7 140.24(5)
Mg1 Sb1 Si8 Si7 -108.50(5)
Si15 Sb2 Si9 Si12 -102.68(6)
Mg2 Sb2 Si9 Si12 11.84(6)
Si15 Sb2 Si9 Si10 22.49(5)
Mg2 Sb2 Si9 Si10 137.01(5)
Si15 Sb2 Si9 Si11 135.56(5)
Mg2 Sb2 Si9 Si11 -109.92(5)
Si12 Si9 Si10 C41 -30.14(18)
Si11 Si9 Si10 C41 87.13(17)
Sb2 Si9 Si10 C41 -155.28(17)
Si12 Si9 Si10 C43 -151.04(17)
Si11 Si9 Si10 C43 -33.77(18)
Sb2 Si9 Si10 C43 83.81(17)
Si12 Si9 Si10 Si13 90.75(7)
Si11 Si9 Si10 Si13 -151.98(6)
Sb2 Si9 Si10 Si13 -34.40(7)
Si12 Si9 Si11 C28 -163.57(16)
Si10 Si9 Si11 C28 75.47(16)
Sb2 Si9 Si11 C28 -38.71(16)
Si12 Si9 Si11 C42 -42.4(2)
Si10 Si9 Si11 C42 -163.3(2)
Sb2 Si9 Si11 C42 82.5(2)
Si12 Si9 Si11 C30 75.53(16)
Si10 Si9 Si11 C30 -45.43(16)
Sb2 Si9 Si11 C30 -159.62(15)
Si10 Si9 Si12 C39 -57.93(17)
Si11 Si9 Si12 C39 -173.16(16)
Sb2 Si9 Si12 C39 63.31(16)
Si10 Si9 Si12 C38 -179.94(14)
Si11 Si9 Si12 C38 64.83(15)
Sb2 Si9 Si12 C38 -58.70(15)
Si10 Si9 Si12 C9 63.73(19)
Si11 Si9 Si12 C9 -51.51(19)
Sb2 Si9 Si12 C9 -175.03(18)
C41 Si10 Si13 C40 32.9(2)
C43 Si10 Si13 C40 151.4(2)
Si9 Si10 Si13 C40 -87.88(16)
C41 Si10 Si13 C31 -83.9(2)
C43 Si10 Si13 C31 34.6(2)
Si9 Si10 Si13 C31 155.30(16)
C41 Si10 Si13 Si15 153.31(16)
C43 Si10 Si13 Si15 -88.22(16)
Si9 Si10 Si13 Si15 32.50(7)
C44 Si14 Si15 Si16 -47.24(19)
C29 Si14 Si15 Si16 74.82(17)
C34 Si14 Si15 Si16 -167.12(15)
C44 Si14 Si15 Si13 66.37(19)
C29 Si14 Si15 Si13 -171.57(17)
C34 Si14 Si15 Si13 -53.51(16)
C44 Si14 Si15 Sb2 -178.33(18)
C29 Si14 Si15 Sb2 -56.27(17)
C34 Si14 Si15 Sb2 61.79(16)
C40 Si13 Si15 Si14 -148.97(15)
C31 Si13 Si15 Si14 -28.95(17)
Si10 Si13 Si15 Si14 94.86(7)
C40 Si13 Si15 Si16 -33.26(16)
C31 Si13 Si15 Si16 86.76(17)
Si10 Si13 Si15 Si16 -149.43(6)
C40 Si13 Si15 Sb2 99.31(15)
C31 Si13 Si15 Sb2 -140.67(16)
Si10 Si13 Si15 Sb2 -16.86(7)
Si9 Sb2 Si15 Si14 -121.86(5)
Mg2 Sb2 Si15 Si14 123.74(5)
Si9 Sb2 Si15 Si16 117.57(6)
Mg2 Sb2 Si15 Si16 3.18(7)
Si9 Sb2 Si15 Si13 -3.59(5)
Mg2 Sb2 Si15 Si13 -117.98(5)
Si14 Si15 Si16 C46 -165.66(18)
Si13 Si15 Si16 C46 75.40(19)
Sb2 Si15 Si16 C46 -47.56(19)
Si14 Si15 Si16 C2 73.34(16)
Si13 Si15 Si16 C2 -45.60(16)
Sb2 Si15 Si16 C2 -168.56(15)
Si14 Si15 Si16 C45 -42.40(17)
Si13 Si15 Si16 C45 -161.34(16)
Sb2 Si15 Si16 C45 75.70(17)
Si8 Sb1 Mg1 O1 64.65(9)
Si2 Sb1 Mg1 O1 171.49(9)
Si8 Sb1 Mg1 O2 169.88(8)
Si2 Sb1 Mg1 O2 -83.28(9)
Si8 Sb1 Mg1 Br1 -64.96(7)
Si2 Sb1 Mg1 Br1 41.88(7)
O2 Mg1 O1 C1 86.4(3)
Br1 Mg1 O1 C1 -18.3(3)
Sb1 Mg1 O1 C1 -163.1(2)
O2 Mg1 O1 C15 -113.0(2)
Br1 Mg1 O1 C15 142.3(2)
Sb1 Mg1 O1 C15 -2.4(3)
O1 Mg1 O2 C8 -103.5(3)
Br1 Mg1 O2 C8 3.7(3)
Sb1 Mg1 O2 C8 146.6(3)
O1 Mg1 O2 C5 77.4(3)
Br1 Mg1 O2 C5 -175.3(3)
Sb1 Mg1 O2 C5 -32.5(3)
C15 O1 C1 C19 71.2(4)
Mg1 O1 C1 C19 -127.0(3)
C8 O2 C5 C20 69.8(4)
Mg1 O2 C5 C20 -111.0(3)
C5 O2 C8 C21 -104.1(4)
Mg1 O2 C8 C21 76.8(4)
C1 O1 C15 C25 -109.8(4)
Mg1 O1 C15 C25 88.0(3)
Si9 Sb2 Mg2 O3 -163.62(9)
Si15 Sb2 Mg2 O3 -55.81(10)
Si9 Sb2 Mg2 O4 92.28(9)
Si15 Sb2 Mg2 O4 -159.91(9)
Si9 Sb2 Mg2 Br2 -34.67(8)
Si15 Sb2 Mg2 Br2 73.14(8)
O4 Mg2 O3 C12 87.8(3)
Br2 Mg2 O3 C12 -167.4(3)
Sb2 Mg2 O3 C12 -21.9(3)
O4 Mg2 O3 C14 -86.1(3)
Br2 Mg2 O3 C14 18.7(3)
Sb2 Mg2 O3 C14 164.2(3)
O3 Mg2 O4 C32 -104.3(3)
Br2 Mg2 O4 C32 152.4(3)
Sb2 Mg2 O4 C32 8.2(3)
O3 Mg2 O4 C33 71.0(3)
Br2 Mg2 O4 C33 -32.4(3)
Sb2 Mg2 O4 C33 -176.5(2)
C14 O3 C12 C36 84.1(4)
Mg2 O3 C12 C36 -90.4(4)
C12 O3 C14 C47 93.1(4)
Mg2 O3 C14 C47 -92.5(4)
C33 O4 C32 C48 69.7(4)
Mg2 O4 C32 C48 -114.7(3)
C32 O4 C33 C37 73.0(4)
Mg2 O4 C33 C37 -102.7(3)

loop_
_platon_squeeze_void_nr
_platon_squeeze_void_average_x
_platon_squeeze_void_average_y
_platon_squeeze_void_average_z
_platon_squeeze_void_volume
_platon_squeeze_void_count_electrons
_platon_squeeze_void_content
1 0.154 0.135 0.780 13 1 ' '
2 0.154 0.364 0.280 13 1 ' '
3 0.846 0.636 0.719 13 1 ' '
4 0.846 0.864 0.219 13 1 ' '
